data_7718000
loop_
_publ_author_name
'Guo, Dianjun'
'He, Jinqiang'
'Yuan, Qingbing'
'Zhou, Shuangliu'
'Zhu, Xiancui'

_publ_section_title
;
 Synthesis of 2,3-dihydroquinazolinimines and 1,3-diiminoisoindolines
 catalyzed by rare earth metal alkyl complexes through tandem
 addition/cyclization of nitriles with amines.
;
_journal_issue 11
_journal_name_full 'Dalton transactions (Cambridge, England : 2003)'
_journal_page_first 4484
_journal_page_last 4492
_journal_paper_doi 10.1039/d5dt00106d
_journal_volume 54
_journal_year 2025
_chemical_formula_moiety 'C41 H54 N5 O Y'
_chemical_formula_sum 'C41 H54 N5 O Y'
_chemical_formula_weight 721.80
_space_group_crystal_system monoclinic
_space_group_IT_number 14
_space_group_name_Hall '-P 2ybc'
_space_group_name_H-M_alt 'P 1 21/c 1'
_atom_sites_solution_hydrogens geom
_atom_sites_solution_primary dual
_audit_block_doi 10.5517/ccdc.csd.cc2m3c8d
_audit_creation_date 2024-02-07
_audit_creation_method
;
Olex2 1.5
(compiled 2023.08.24 svn.re1ec1418 for OlexSys, GUI svn.r6817)
;
_audit_update_record
;
2025-01-13 deposited with the CCDC.	2025-02-10 downloaded from the CCDC.
;
_cell_angle_alpha 90
_cell_angle_beta 100.2510(10)
_cell_angle_gamma 90
_cell_formula_units_Z 4
_cell_length_a 19.0772(15)
_cell_length_b 11.2927(9)
_cell_length_c 18.0046(15)
_cell_measurement_reflns_used 9269
_cell_measurement_temperature 293.15
_cell_measurement_theta_max 25.369
_cell_measurement_theta_min 2.170
_cell_volume 3816.9(5)
_computing_cell_refinement 'SAINT v8.37A (Bruker, 2015)'
_computing_data_reduction 'SAINT v8.37A (Bruker, 2015)'
_computing_molecular_graphics 'Olex2 1.5 (Dolomanov et al., 2009)'
_computing_publication_material 'Olex2 1.5 (Dolomanov et al., 2009)'
_computing_structure_refinement 'SHELXL 2018/3 (Sheldrick, 2015)'
_computing_structure_solution 'SHELXT 2018/2 (Sheldrick, 2018)'
_diffrn_ambient_temperature 293.15
_diffrn_detector 'Bruker APEX2 area detector'
_diffrn_detector_area_resol_mean 7.9
_diffrn_detector_type 'CCD area detector'
_diffrn_measured_fraction_theta_full 1.000
_diffrn_measured_fraction_theta_max 0.993
_diffrn_measurement_device 'three-circle diffractometer'
_diffrn_measurement_device_type 'Bruker SMART APEX2 area detector'
_diffrn_measurement_method '\w and \f scans'
_diffrn_radiation_monochromator 'mirror optics'
_diffrn_radiation_probe x-ray
_diffrn_radiation_type MoK\a
_diffrn_radiation_wavelength 0.71073
_diffrn_reflns_av_R_equivalents 0.0475
_diffrn_reflns_av_unetI/netI 0.0520
_diffrn_reflns_Laue_measured_fraction_full 1.000
_diffrn_reflns_Laue_measured_fraction_max 0.993
_diffrn_reflns_limit_h_max 24
_diffrn_reflns_limit_h_min -24
_diffrn_reflns_limit_k_max 12
_diffrn_reflns_limit_k_min -14
_diffrn_reflns_limit_l_max 23
_diffrn_reflns_limit_l_min -23
_diffrn_reflns_number 32728
_diffrn_reflns_point_group_measured_fraction_full 1.000
_diffrn_reflns_point_group_measured_fraction_max 0.993
_diffrn_reflns_theta_full 25.242
_diffrn_reflns_theta_max 27.509
_diffrn_reflns_theta_min 2.105
_diffrn_source 'microfocus sealed X-ray tube'
_diffrn_source_current 30.0
_diffrn_source_power 1.5
_diffrn_source_type 'Incoatec I\ms'
_diffrn_source_voltage 50.0
_diffrn_standards_number 0
_exptl_absorpt_coefficient_mu 1.565
_exptl_absorpt_correction_T_max 0.7456
_exptl_absorpt_correction_T_min 0.3986
_exptl_absorpt_correction_type multi-scan
_exptl_absorpt_process_details
;
SADABS-2016/2 (Bruker,2016/2) was used for absorption correction.
wR2(int) was 0.1275 before and 0.0481 after correction.
The Ratio of minimum to maximum transmission is 0.5346.
The \l/2 correction factor is Not present.
;
_exptl_crystal_colour 'clear yellow'
_exptl_crystal_colour_lustre clear
_exptl_crystal_colour_primary yellow
_exptl_crystal_density_diffrn 1.256
_exptl_crystal_description block
_exptl_crystal_F_000 1528
_exptl_crystal_size_max 0.22
_exptl_crystal_size_mid 0.21
_exptl_crystal_size_min 0.2
_refine_diff_density_max 0.375
_refine_diff_density_min -0.362
_refine_diff_density_rms 0.050
_refine_ls_extinction_method none
_refine_ls_goodness_of_fit_ref 1.008
_refine_ls_hydrogen_treatment constr
_refine_ls_matrix_type full
_refine_ls_number_parameters 590
_refine_ls_number_reflns 8725
_refine_ls_number_restraints 785
_refine_ls_restrained_S_all 1.010
_refine_ls_R_factor_all 0.0847
_refine_ls_R_factor_gt 0.0458
_refine_ls_shift/su_max 0.001
_refine_ls_shift/su_mean 0.000
_refine_ls_structure_factor_coef Fsqd
_refine_ls_weighting_details 'w=1/[\s^2^(Fo^2^)+(0.0533P)^2^+1.1789P] where P=(Fo^2^+2Fc^2^)/3'
_refine_ls_weighting_scheme calc
_refine_ls_wR_factor_gt 0.1022
_refine_ls_wR_factor_ref 0.1159
_reflns_Friedel_coverage 0.000
_reflns_number_gt 5772
_reflns_number_total 8725
_reflns_threshold_expression 'I > 2\s(I)'
_cod_data_source_file d5dt00106d2.cif
_cod_data_source_block 7b
_cod_depositor_comments 'Adding full bibliography for 7717994--7718001.cif.'
_cod_database_code 7718000
_shelx_shelxl_version_number 2018/3
_shelx_space_group_comment
;
The symmetry employed for this shelxl refinement is uniquely defined
by the following loop, which should always be used as a source of
symmetry information in preference to the above space-group names.
They are only intended as comments.
;
_shelx_estimated_absorpt_t_max 0.745
_shelx_estimated_absorpt_t_min 0.725
_olex2_refinement_description
;
1. Fixed Uiso
 At 1.2 times of:
  All C(H) groups, All C(H,H) groups, All N(H) groups
 At 1.5 times of:
  All C(H,H,H) groups
2. Restrained distances
 C12-C10 = C12A-C10 = C11-C10 = C11A-C10
 1.54 with sigma of 0.01
 C11-C12 = C12A-C11A
 2.515 with sigma of 0.02
 N3-C21A \\sim N3-C21
 with sigma of 0.02
 C21A-C20A \\sim C21-C20
 with sigma of 0.02
 N2-C20 \\sim N2-C20A
 with sigma of 0.02
 Y1-N5A \\sim Y1-N5
 with sigma of 0.02
 N5-C32 \\sim N5A-C32A
 with sigma of 0.02
3. Uiso/Uaniso restraints and constraints
C38 \\sim C39 \\sim C40 \\sim C41 \\sim C38A \\sim C39A \\sim C40A \\sim C41A:
within 2A with sigma of 0.01 and sigma for terminal atoms of 0.02 within 2A
C11 \\sim C12 \\sim C11A \\sim C12A: within 2A with sigma of 0.01 and sigma for
terminal atoms of 0.02 within 2A
N5 \\sim C32 \\sim C33 \\sim C34 \\sim C35 \\sim C36 \\sim C37 \\sim N5A \\sim
C32A \\sim C33A \\sim C34A \\sim C35A \\sim C36A \\sim C37A: within 2A with
sigma of 0.01 and sigma for terminal atoms of 0.02 within 2A
C20 \\sim C21 \\sim C22 \\sim C23 \\sim C20A \\sim C21A \\sim C22A \\sim C24
\\sim C25 \\sim C23A \\sim C24A \\sim C25A: within 2A with sigma of 0.01 and
sigma for terminal atoms of 0.02 within 2A
Uanis(C12A) \\sim Ueq: with sigma of 0.01 and sigma for terminal atoms of 0.02
4. Rigid body (RIGU) restrains
 C10, C11, C12, C11A, C12A
 with sigma for 1-2 distances of 0.01 and sigma for 1-3 distances of 0.02
 N5, C32, C33, C34, C36, C37, N5A, C32A, C33A, C34A, C35A, C36A, C37A, Y1, C35
 with sigma for 1-2 distances of 0.01 and sigma for 1-3 distances of 0.02
 O1, C38, C39, C40, C41, C38A, C39A, C40A, C41A
 with sigma for 1-2 distances of 0.01 and sigma for 1-3 distances of 0.02
 N2, N3, C20, C21, C22, C23, C24, C25, C20A, C21A, C22A, C23A, C24A, C25A
 with sigma for 1-2 distances of 0.01 and sigma for 1-3 distances of 0.02
5. Same fragment restrains
{C22A, C23A, C24A, C25A} sigma for 1-2: 0.02, 1-3: 0.02
as in
{C22, C23, C24, C25}
{O1, C38A, C39A, C40A, C41A} sigma for 1-2: 0.02, 1-3: 0.04
as in
{O1, C38, C39, C40, C41}
6. Others
 Sof(C20A)=Sof(H20C)=Sof(H20D)=Sof(C21A)=Sof(H21C)=Sof(H21D)=Sof(C22A)=
 Sof(H22C)=Sof(H22D)=Sof(C23A)=Sof(H23C)=Sof(H23D)=Sof(C24A)=Sof(H24C)=
 Sof(H24D)=Sof(C25A)=Sof(H25C)=Sof(H25D)=1-FVAR(1)
 Sof(C20)=Sof(H20A)=Sof(H20B)=Sof(C21)=Sof(H21A)=Sof(H21B)=Sof(C22)=Sof(H22A)=
 Sof(H22B)=Sof(C23)=Sof(H23A)=Sof(H23B)=Sof(C24)=Sof(H24A)=Sof(H24B)=Sof(C25)=
 Sof(H25A)=Sof(H25B)=FVAR(1)
 Sof(N5A)=Sof(H5AA)=Sof(C32A)=Sof(C33A)=Sof(H33A)=Sof(C34A)=Sof(H34A)=
 Sof(C35A)=Sof(H35A)=Sof(C36A)=Sof(H36A)=Sof(C37A)=Sof(H37A)=1-FVAR(2)
 Sof(N5)=Sof(H5A)=Sof(C32)=Sof(C33)=Sof(H33)=Sof(C34)=Sof(H34)=Sof(C35)=
 Sof(H35)=Sof(C36)=Sof(H36)=Sof(C37)=Sof(H37)=FVAR(2)
 Sof(C38A)=Sof(H38C)=Sof(H38D)=Sof(C39A)=Sof(H39C)=Sof(H39D)=Sof(C40A)=
 Sof(H40C)=Sof(H40D)=Sof(C41A)=Sof(H41C)=Sof(H41D)=1-FVAR(3)
 Sof(C38)=Sof(H38A)=Sof(H38B)=Sof(C39)=Sof(H39A)=Sof(H39B)=Sof(C40)=Sof(H40A)=
 Sof(H40B)=Sof(C41)=Sof(H41A)=Sof(H41B)=FVAR(3)
 Sof(H10A)=Sof(C11A)=Sof(H11D)=Sof(H11E)=Sof(H11F)=Sof(C12A)=Sof(H12D)=
 Sof(H12E)=Sof(H12F)=1-FVAR(4)
 Sof(H10)=Sof(C11)=Sof(H11A)=Sof(H11B)=Sof(H11C)=Sof(C12)=Sof(H12A)=Sof(H12B)=
 Sof(H12C)=FVAR(4)
7.a Ternary CH refined with riding coordinates:
 C7(H7), C10(H10), C10(H10A)
7.b Secondary CH2 refined with riding coordinates:
 C38(H38A,H38B), C39(H39A,H39B), C40(H40A,H40B), C41(H41A,H41B), C20(H20A,
 H20B), C21(H21A,H21B), C22(H22A,H22B), C23(H23A,H23B), C24(H24A,H24B),
 C25(H25A,H25B), C20A(H20C,H20D), C21A(H21C,H21D), C22A(H22C,H22D), C23A(H23C,
 H23D), C24A(H24C,H24D), C25A(H25C,H25D), C38A(H38C,H38D), C39A(H39C,H39D),
 C40A(H40C,H40D), C41A(H41C,H41D)
7.c Aromatic/amide H refined with riding coordinates:
 N4(H4), C3(H3), C4(H4A), C5(H5), C14(H14), C15(H15), C16(H16), C17(H17),
 C19(H19), C27(H27), C28(H28), C29(H29), C30(H30), C31(H31), N5(H5A), C33(H33),
 C34(H34), C35(H35), C36(H36), C37(H37), N5A(H5AA), C33A(H33A), C34A(H34A),
 C35A(H35A), C36A(H36A), C37A(H37A)
7.d Fitted hexagon refined as free rotating group:
 C32(C33,C34,C35,C36,C37), C32A(C33A,C34A,C35A,C36A,C37A)
7.e Idealised Me refined as rotating group:
 C8(H8A,H8B,H8C), C9(H9A,H9B,H9C), C11(H11A,H11B,H11C), C12(H12A,H12B,H12C),
 C11A(H11D,H11E,H11F), C12A(H12D,H12E,H12F)
;
_olex2_submission_special_instructions 'No special instructions were received'

loop_
_space_group_symop_operation_xyz
'x, y, z'
'-x, y+1/2, -z+1/2'
'-x, -y, -z'
'x, -y-1/2, z-1/2'

loop_
_atom_site_label
_atom_site_type_symbol
_atom_site_fract_x
_atom_site_fract_y
_atom_site_fract_z
_atom_site_U_iso_or_equiv
_atom_site_adp_type
_atom_site_occupancy
_atom_site_site_symmetry_order
_atom_site_calc_flag
_atom_site_refinement_flags_posn
_atom_site_refinement_flags_adp
_atom_site_refinement_flags_occupancy
_atom_site_disorder_assembly
_atom_site_disorder_group
Y1 Y 0.23810(2) 0.62732(2) 0.45974(2) 0.04401(10) Uani 1 1 d D . . . .
O1 O 0.32126(10) 0.54200(18) 0.38394(11) 0.0618(6) Uani 1 1 d D . . . .
C38 C 0.3009(7) 0.454(3) 0.325(2) 0.084(2) Uani 0.492(18) 1 d D U P A 1
H38A H 0.280189 0.492325 0.278334 0.101 Uiso 0.492(18) 1 calc R U P A 1
H38B H 0.266153 0.400024 0.339642 0.101 Uiso 0.492(18) 1 calc R U P A 1
C39 C 0.3682(5) 0.3883(14) 0.3168(9) 0.094(2) Uani 0.492(18) 1 d D U P A 1
H39A H 0.362871 0.304174 0.324933 0.113 Uiso 0.492(18) 1 calc R U P A 1
H39B H 0.378954 0.400116 0.266600 0.113 Uiso 0.492(18) 1 calc R U P A 1
C40 C 0.4247(6) 0.4376(12) 0.3738(8) 0.088(2) Uani 0.492(18) 1 d D U P A 1
H40A H 0.467675 0.449127 0.352869 0.105 Uiso 0.492(18) 1 calc R U P A 1
H40B H 0.435435 0.384276 0.416547 0.105 Uiso 0.492(18) 1 calc R U P A 1
C41 C 0.3987(5) 0.552(3) 0.398(3) 0.082(2) Uani 0.492(18) 1 d D U P A 1
H41A H 0.416775 0.566572 0.450890 0.099 Uiso 0.492(18) 1 calc R U P A 1
H41B H 0.413622 0.616883 0.368625 0.099 Uiso 0.492(18) 1 calc R U P A 1
N1 N 0.19653(10) 0.43826(18) 0.48164(11) 0.0392(5) Uani 1 1 d . . . . .
N2 N 0.15002(12) 0.5871(2) 0.34710(13) 0.0528(6) Uani 1 1 d D . . . .
N3 N 0.23303(16) 0.8013(2) 0.36443(15) 0.0721(8) Uani 1 1 d D . . . .
N4 N 0.16029(13) 0.7314(2) 0.51301(13) 0.0553(6) Uani 1 1 d . . . . .
H4 H 0.119940 0.695312 0.505309 0.066 Uiso 1 1 calc R U . . .
C1 C 0.21629(14) 0.4070(2) 0.56070(14) 0.0425(6) Uani 1 1 d . . . . .
C2 C 0.16629(15) 0.4200(2) 0.60912(14) 0.0459(6) Uani 1 1 d . . . . .
C3 C 0.18662(18) 0.3895(3) 0.68483(16) 0.0607(8) Uani 1 1 d . . . . .
H3 H 0.153947 0.397812 0.717143 0.073 Uiso 1 1 calc R U . . .
C4 C 0.2536(2) 0.3476(3) 0.71303(18) 0.0769(11) Uani 1 1 d . . . . .
H4A H 0.265726 0.326796 0.763664 0.092 Uiso 1 1 calc R U . . .
C5 C 0.30231(19) 0.3367(3) 0.66613(19) 0.0730(10) Uani 1 1 d . . . . .
H5 H 0.348031 0.310507 0.685955 0.088 Uiso 1 1 calc R U . . .
C6 C 0.28536(15) 0.3638(3) 0.58928(16) 0.0529(7) Uani 1 1 d . . . . .
C7 C 0.09064(15) 0.4615(3) 0.58206(15) 0.0500(7) Uani 1 1 d . . . . .
H7 H 0.086685 0.486005 0.529266 0.060 Uiso 1 1 calc R U . . .
C8 C 0.07110(18) 0.5682(3) 0.62688(18) 0.0682(9) Uani 1 1 d . . . . .
H8A H 0.066662 0.543328 0.676816 0.102 Uiso 1 1 calc R U . . .
H8B H 0.026666 0.600913 0.601911 0.102 Uiso 1 1 calc R U . . .
H8C H 0.107746 0.627177 0.629969 0.102 Uiso 1 1 calc R U . . .
C9 C 0.03705(17) 0.3620(3) 0.5849(2) 0.0705(9) Uani 1 1 d . . . . .
H9A H 0.046258 0.298514 0.552509 0.106 Uiso 1 1 calc R U . . .
H9B H -0.010333 0.391517 0.568240 0.106 Uiso 1 1 calc R U . . .
H9C H 0.041507 0.333427 0.635740 0.106 Uiso 1 1 calc R U . . .
C10 C 0.33957(15) 0.3388(3) 0.5389(2) 0.0669(9) Uani 1 1 d D . . . .
H10 H 0.322153 0.370411 0.488286 0.080 Uiso 0.40(4) 1 calc R U P B 1
H10A H 0.329559 0.395226 0.496984 0.080 Uiso 0.60(4) 1 calc R U P B 2
C13 C 0.15728(13) 0.3534(2) 0.43806(14) 0.0401(6) Uani 1 1 d . . . . .
C14 C 0.14707(15) 0.2384(2) 0.46485(15) 0.0506(7) Uani 1 1 d . . . . .
H14 H 0.167087 0.220230 0.514473 0.061 Uiso 1 1 calc R U . . .
C15 C 0.10924(16) 0.1521(3) 0.42164(18) 0.0589(8) Uani 1 1 d . . . . .
H15 H 0.104440 0.077780 0.442373 0.071 Uiso 1 1 calc R U . . .
C16 C 0.07794(17) 0.1743(3) 0.34719(18) 0.0614(8) Uani 1 1 d . . . . .
H16 H 0.053016 0.115387 0.317437 0.074 Uiso 1 1 calc R U . . .
C17 C 0.08481(15) 0.2846(3) 0.31912(15) 0.0550(8) Uani 1 1 d . . . . .
H17 H 0.063287 0.300168 0.269579 0.066 Uiso 1 1 calc R U . . .
C18 C 0.12307(13) 0.3769(2) 0.36151(13) 0.0424(6) Uani 1 1 d . . . . .
C19 C 0.11942(14) 0.4890(3) 0.32460(14) 0.0491(7) Uani 1 1 d . . . . .
H19 H 0.090586 0.491451 0.277187 0.059 Uiso 1 1 calc R U . . .
C26 C 0.15445(16) 0.8333(2) 0.55395(15) 0.0483(7) Uani 1 1 d . . . . .
C27 C 0.08940(17) 0.8844(3) 0.56129(17) 0.0566(7) Uani 1 1 d . . . . .
H27 H 0.047338 0.846192 0.540315 0.068 Uiso 1 1 calc R U . . .
C28 C 0.0859(2) 0.9904(3) 0.59897(19) 0.0705(9) Uani 1 1 d . . . . .
H28 H 0.041607 1.022390 0.602232 0.085 Uiso 1 1 calc R U . . .
C29 C 0.1462(2) 1.0489(3) 0.63147(18) 0.0735(10) Uani 1 1 d . . . . .
H29 H 0.143605 1.120422 0.656471 0.088 Uiso 1 1 calc R U . . .
C30 C 0.2107(2) 0.9995(3) 0.62624(17) 0.0682(9) Uani 1 1 d . . . . .
H30 H 0.252242 1.038700 0.647941 0.082 Uiso 1 1 calc R U . . .
C31 C 0.21596(17) 0.8932(3) 0.58967(17) 0.0594(8) Uani 1 1 d . . . . .
H31 H 0.260618 0.860890 0.588652 0.071 Uiso 1 1 calc R U . . .
N5 N 0.33105(17) 0.6593(3) 0.5555(2) 0.0587(10) Uani 0.792(6) 1 d D U P C 1
H5A H 0.328241 0.601565 0.585988 0.070 Uiso 0.792(6) 1 calc R U P C 1
C11 C 0.3454(17) 0.2029(9) 0.5348(19) 0.093(6) Uani 0.40(4) 1 d D U P B 1
H11A H 0.368304 0.172905 0.582960 0.140 Uiso 0.40(4) 1 calc R U P B 1
H11B H 0.372946 0.181845 0.497081 0.140 Uiso 0.40(4) 1 calc R U P B 1
H11C H 0.298599 0.169271 0.521921 0.140 Uiso 0.40(4) 1 calc R U P B 1
C12 C 0.4143(11) 0.390(3) 0.570(3) 0.085(6) Uani 0.40(4) 1 d D U P B 1
H12A H 0.411329 0.475034 0.572454 0.127 Uiso 0.40(4) 1 calc R U P B 1
H12B H 0.446458 0.369107 0.536351 0.127 Uiso 0.40(4) 1 calc R U P B 1
H12C H 0.431584 0.358841 0.618983 0.127 Uiso 0.40(4) 1 calc R U P B 1
C20 C 0.1363(4) 0.6853(7) 0.2904(6) 0.074(2) Uani 0.756(4) 1 d D U P D 1
H20A H 0.086464 0.685240 0.266649 0.088 Uiso 0.756(4) 1 calc R U P D 1
H20B H 0.164873 0.673814 0.251567 0.088 Uiso 0.756(4) 1 calc R U P D 1
C21 C 0.1554(3) 0.8039(4) 0.3307(3) 0.0713(13) Uani 0.756(4) 1 d D U P D 1
H21A H 0.145542 0.868742 0.295009 0.086 Uiso 0.756(4) 1 calc R U P D 1
H21B H 0.127168 0.815333 0.369978 0.086 Uiso 0.756(4) 1 calc R U P D 1
C22 C 0.2763(3) 0.8076(5) 0.3053(3) 0.0823(15) Uani 0.756(4) 1 d D U P D 1
H22A H 0.249565 0.842690 0.259730 0.099 Uiso 0.756(4) 1 calc R U P D 1
H22B H 0.292259 0.729424 0.293431 0.099 Uiso 0.756(4) 1 calc R U P D 1
C23 C 0.3382(4) 0.8843(7) 0.3381(4) 0.1048(17) Uani 0.756(4) 1 d D U P D 1
H23A H 0.378172 0.835940 0.361394 0.126 Uiso 0.756(4) 1 calc R U P D 1
H23B H 0.353101 0.932302 0.299026 0.126 Uiso 0.756(4) 1 calc R U P D 1
C24 C 0.3142(4) 0.9589(5) 0.3940(4) 0.1037(17) Uani 0.756(4) 1 d D U P D 1
H24A H 0.349576 0.958905 0.439916 0.124 Uiso 0.756(4) 1 calc R U P D 1
H24B H 0.308691 1.039535 0.375362 0.124 Uiso 0.756(4) 1 calc R U P D 1
C25 C 0.2520(4) 0.9200(6) 0.4092(4) 0.0928(18) Uani 0.756(4) 1 d D U P D 1
H25A H 0.215067 0.978519 0.393797 0.111 Uiso 0.756(4) 1 calc R U P D 1
H25B H 0.255894 0.906278 0.462954 0.111 Uiso 0.756(4) 1 calc R U P D 1
C32 C 0.39050(18) 0.7232(4) 0.5911(2) 0.0588(12) Uani 0.792(6) 1 d DG U P C 1
C33 C 0.4265(3) 0.7949(5) 0.54762(16) 0.0904(15) Uani 0.792(6) 1 d G U P C 1
H33 H 0.412158 0.797363 0.495501 0.108 Uiso 0.792(6) 1 calc R U P C 1
C34 C 0.4839(3) 0.8629(4) 0.5820(4) 0.1137(18) Uani 0.792(6) 1 d G U P C 1
H34 H 0.507966 0.910941 0.552936 0.136 Uiso 0.792(6) 1 calc R U P C 1
C35 C 0.5053(2) 0.8593(5) 0.6599(4) 0.1131(19) Uani 0.792(6) 1 d G U P C 1
H35 H 0.543710 0.904791 0.682963 0.136 Uiso 0.792(6) 1 calc R U P C 1
C36 C 0.4693(3) 0.7875(5) 0.70343(18) 0.1025(16) Uani 0.792(6) 1 d G U P C 1
H36 H 0.483647 0.785062 0.755557 0.123 Uiso 0.792(6) 1 calc R U P C 1
C37 C 0.4119(2) 0.7195(4) 0.6690(2) 0.0866(14) Uani 0.792(6) 1 d G U P C 1
H37 H 0.387839 0.671484 0.698123 0.104 Uiso 0.792(6) 1 calc R U P C 1
N5A N 0.3450(7) 0.6945(14) 0.5149(11) 0.076(3) Uani 0.208(6) 1 d D U P C 2
H5AA H 0.369796 0.686604 0.479629 0.092 Uiso 0.208(6) 1 calc R U P C 2
C11A C 0.3327(10) 0.2155(11) 0.5033(15) 0.091(5) Uani 0.60(4) 1 d D U P B 2
H11D H 0.336593 0.156731 0.542394 0.137 Uiso 0.60(4) 1 calc R U P B 2
H11E H 0.369881 0.203947 0.474510 0.137 Uiso 0.60(4) 1 calc R U P B 2
H11F H 0.287195 0.208356 0.470789 0.137 Uiso 0.60(4) 1 calc R U P B 2
C12A C 0.4169(7) 0.363(2) 0.5782(19) 0.087(5) Uani 0.60(4) 1 d D U P B 2
H12D H 0.419521 0.438473 0.602617 0.130 Uiso 0.60(4) 1 calc R U P B 2
H12E H 0.447571 0.362258 0.541266 0.130 Uiso 0.60(4) 1 calc R U P B 2
H12F H 0.431771 0.302097 0.615008 0.130 Uiso 0.60(4) 1 calc R U P B 2
C20A C 0.1258(13) 0.696(3) 0.302(2) 0.078(4) Uani 0.244(4) 1 d D U P D 2
H20C H 0.102691 0.752502 0.330123 0.094 Uiso 0.244(4) 1 calc R U P D 2
H20D H 0.093975 0.677004 0.254869 0.094 Uiso 0.244(4) 1 calc R U P D 2
C21A C 0.1980(9) 0.7429(14) 0.2871(7) 0.085(3) Uani 0.244(4) 1 d D U P D 2
H21C H 0.191390 0.800933 0.246729 0.102 Uiso 0.244(4) 1 calc R U P D 2
H21D H 0.227204 0.678685 0.273877 0.102 Uiso 0.244(4) 1 calc R U P D 2
C22A C 0.3096(11) 0.8034(14) 0.3392(12) 0.091(3) Uani 0.244(4) 1 d D U P D 2
H22C H 0.348766 0.801079 0.381718 0.109 Uiso 0.244(4) 1 calc R U P D 2
H22D H 0.315043 0.741567 0.303293 0.109 Uiso 0.244(4) 1 calc R U P D 2
C23A C 0.2985(11) 0.9251(13) 0.3032(10) 0.093(3) Uani 0.244(4) 1 d D U P D 2
H23C H 0.268358 0.921056 0.253873 0.112 Uiso 0.244(4) 1 calc R U P D 2
H23D H 0.343584 0.961397 0.298379 0.112 Uiso 0.244(4) 1 calc R U P D 2
C24A C 0.2621(10) 0.9928(13) 0.3592(10) 0.092(3) Uani 0.244(4) 1 d D U P D 2
H24C H 0.296645 1.020977 0.401649 0.110 Uiso 0.244(4) 1 calc R U P D 2
H24D H 0.235345 1.059655 0.335085 0.110 Uiso 0.244(4) 1 calc R U P D 2
C25A C 0.2179(10) 0.9104(16) 0.3816(11) 0.088(3) Uani 0.244(4) 1 d D U P D 2
H25C H 0.220884 0.916222 0.435822 0.106 Uiso 0.244(4) 1 calc R U P D 2
H25D H 0.169283 0.928196 0.358109 0.106 Uiso 0.244(4) 1 calc R U P D 2
C32A C 0.3935(10) 0.7409(19) 0.5725(10) 0.072(2) Uani 0.208(6) 1 d DG U P C 2
C33A C 0.3894(8) 0.7071(14) 0.6459(13) 0.082(2) Uani 0.208(6) 1 d G U P C 2
H33A H 0.355462 0.652129 0.654525 0.098 Uiso 0.208(6) 1 calc R U P C 2
C34A C 0.4361(11) 0.7555(18) 0.7063(8) 0.094(3) Uani 0.208(6) 1 d G U P C 2
H34A H 0.433421 0.732903 0.755422 0.113 Uiso 0.208(6) 1 calc R U P C 2
C35A C 0.4869(10) 0.8377(19) 0.6934(8) 0.094(3) Uani 0.208(6) 1 d G U P C 2
H35A H 0.518118 0.870033 0.733876 0.112 Uiso 0.208(6) 1 calc R U P C 2
C36A C 0.4909(10) 0.8714(17) 0.6201(11) 0.100(3) Uani 0.208(6) 1 d G U P C 2
H36A H 0.524856 0.926389 0.611434 0.120 Uiso 0.208(6) 1 calc R U P C 2
C37A C 0.4442(12) 0.823(2) 0.5596(6) 0.089(3) Uani 0.208(6) 1 d G U P C 2
H37A H 0.446898 0.845616 0.510536 0.106 Uiso 0.208(6) 1 calc R U P C 2
C38A C 0.2999(7) 0.454(3) 0.326(2) 0.084(2) Uani 0.508(18) 1 d D U P A 2
H38C H 0.258653 0.479918 0.290123 0.101 Uiso 0.508(18) 1 calc R U P A 2
H38D H 0.288618 0.379029 0.347857 0.101 Uiso 0.508(18) 1 calc R U P A 2
C39A C 0.3647(5) 0.4410(15) 0.2880(7) 0.091(2) Uani 0.508(18) 1 d D U P A 2
H39C H 0.368600 0.360758 0.269911 0.109 Uiso 0.508(18) 1 calc R U P A 2
H39D H 0.361752 0.495155 0.245729 0.109 Uiso 0.508(18) 1 calc R U P A 2
C40A C 0.4243(5) 0.4695(12) 0.3457(8) 0.091(2) Uani 0.508(18) 1 d D U P A 2
H40C H 0.461754 0.506039 0.323659 0.110 Uiso 0.508(18) 1 calc R U P A 2
H40D H 0.443092 0.398293 0.372116 0.110 Uiso 0.508(18) 1 calc R U P A 2
C41A C 0.3987(5) 0.553(3) 0.399(2) 0.082(2) Uani 0.508(18) 1 d D U P A 2
H41C H 0.417911 0.531448 0.450571 0.098 Uiso 0.508(18) 1 calc R U P A 2
H41D H 0.412995 0.633082 0.389799 0.098 Uiso 0.508(18) 1 calc R U P A 2

loop_
_atom_site_aniso_label
_atom_site_aniso_U_11
_atom_site_aniso_U_22
_atom_site_aniso_U_33
_atom_site_aniso_U_23
_atom_site_aniso_U_13
_atom_site_aniso_U_12
Y1 0.03918(15) 0.04499(16) 0.04739(15) -0.00847(12) 0.00647(10) -0.00400(12)
O1 0.0424(11) 0.0702(14) 0.0750(14) -0.0178(11) 0.0170(10) -0.0049(10)
C38 0.054(4) 0.112(5) 0.089(4) -0.045(4) 0.019(4) -0.006(4)
C39 0.062(3) 0.110(5) 0.113(5) -0.041(4) 0.023(4) 0.002(4)
C40 0.053(3) 0.100(4) 0.113(5) -0.031(4) 0.023(4) 0.003(3)
C41 0.043(4) 0.088(4) 0.119(5) -0.028(4) 0.023(4) -0.011(4)
N1 0.0345(11) 0.0452(13) 0.0367(11) -0.0049(9) 0.0028(9) -0.0004(9)
N2 0.0509(14) 0.0568(15) 0.0472(13) 0.0022(11) -0.0005(11) -0.0019(12)
N3 0.083(2) 0.0655(19) 0.0728(18) -0.0064(14) 0.0263(15) -0.0174(15)
N4 0.0526(14) 0.0512(15) 0.0642(15) -0.0131(12) 0.0159(12) -0.0078(12)
C1 0.0434(15) 0.0406(15) 0.0402(13) -0.0036(11) -0.0015(11) -0.0022(11)
C2 0.0514(16) 0.0447(15) 0.0396(14) -0.0036(12) 0.0030(12) -0.0020(13)
C3 0.071(2) 0.069(2) 0.0399(14) 0.0001(14) 0.0060(14) -0.0005(17)
C4 0.089(3) 0.090(3) 0.0429(17) 0.0110(16) -0.0116(18) 0.006(2)
C5 0.062(2) 0.082(2) 0.066(2) 0.0118(18) -0.0139(18) 0.0080(18)
C6 0.0445(15) 0.0533(18) 0.0562(16) -0.0018(14) -0.0041(13) -0.0009(13)
C7 0.0499(16) 0.0624(19) 0.0389(14) 0.0004(13) 0.0116(12) 0.0031(14)
C8 0.073(2) 0.074(2) 0.0626(19) -0.0051(17) 0.0252(17) 0.0088(18)
C9 0.0551(19) 0.080(2) 0.076(2) -0.0039(18) 0.0110(16) -0.0090(17)
C10 0.0448(17) 0.078(2) 0.075(2) -0.0018(17) 0.0021(15) 0.0087(16)
C13 0.0318(13) 0.0480(16) 0.0416(13) -0.0079(11) 0.0099(10) -0.0006(11)
C14 0.0542(17) 0.0507(17) 0.0476(15) -0.0028(13) 0.0111(13) -0.0062(14)
C15 0.0616(19) 0.0531(19) 0.0660(19) -0.0108(14) 0.0223(16) -0.0121(15)
C16 0.0598(19) 0.064(2) 0.0623(19) -0.0240(16) 0.0155(15) -0.0208(16)
C17 0.0489(17) 0.076(2) 0.0405(14) -0.0156(14) 0.0082(12) -0.0125(15)
C18 0.0351(13) 0.0546(16) 0.0386(13) -0.0095(13) 0.0096(10) -0.0056(13)
C19 0.0432(15) 0.068(2) 0.0342(13) -0.0030(13) 0.0024(11) -0.0033(14)
C26 0.0606(18) 0.0449(16) 0.0415(14) -0.0014(12) 0.0144(13) -0.0027(13)
C27 0.0602(19) 0.0507(18) 0.0617(18) -0.0016(14) 0.0184(15) -0.0017(15)
C28 0.088(3) 0.056(2) 0.075(2) 0.0008(17) 0.0353(19) 0.0124(19)
C29 0.117(3) 0.050(2) 0.060(2) -0.0083(15) 0.034(2) -0.003(2)
C30 0.092(3) 0.062(2) 0.0520(18) -0.0116(15) 0.0167(17) -0.0239(19)
C31 0.0609(19) 0.063(2) 0.0554(17) -0.0066(15) 0.0120(15) -0.0058(15)
N5 0.0507(18) 0.068(2) 0.055(2) -0.0064(16) 0.0021(15) -0.0081(15)
C11 0.069(11) 0.110(9) 0.105(15) -0.046(8) 0.024(10) -0.015(7)
C12 0.039(7) 0.102(13) 0.105(11) 0.017(12) -0.014(7) 0.013(6)
C20 0.078(4) 0.065(3) 0.069(4) 0.012(3) -0.014(3) -0.004(3)
C21 0.082(3) 0.056(3) 0.074(3) 0.016(2) 0.011(2) 0.008(2)
C22 0.098(4) 0.079(3) 0.076(3) -0.010(3) 0.032(3) -0.010(3)
C23 0.114(4) 0.104(4) 0.103(4) -0.007(3) 0.035(3) -0.027(3)
C24 0.121(4) 0.080(3) 0.110(4) -0.026(3) 0.023(3) -0.024(3)
C25 0.110(4) 0.086(3) 0.094(4) -0.029(3) 0.050(3) -0.015(3)
C32 0.0404(18) 0.071(2) 0.062(3) -0.020(2) -0.0008(18) 0.0058(17)
C33 0.080(3) 0.084(3) 0.100(3) -0.003(3) -0.003(2) -0.017(3)
C34 0.092(3) 0.106(3) 0.134(4) -0.005(3) -0.005(4) -0.023(3)
C35 0.077(3) 0.122(4) 0.128(4) -0.033(3) -0.013(3) -0.029(3)
C36 0.074(3) 0.138(4) 0.089(3) -0.045(3) -0.003(2) -0.017(3)
C37 0.057(3) 0.128(3) 0.070(3) -0.040(3) 0.000(2) -0.014(2)
N5A 0.064(5) 0.080(5) 0.079(5) -0.017(5) -0.005(4) -0.005(4)
C11A 0.069(7) 0.093(6) 0.114(13) -0.038(6) 0.021(7) 0.003(4)
C12A 0.043(5) 0.097(9) 0.114(10) -0.003(9) -0.003(5) 0.003(5)
C20A 0.089(6) 0.068(6) 0.071(6) 0.015(5) -0.005(5) 0.001(5)
C21A 0.100(5) 0.072(5) 0.077(5) 0.018(4) 0.002(5) -0.003(5)
C22A 0.105(6) 0.085(6) 0.091(6) -0.008(6) 0.040(5) -0.018(6)
C23A 0.107(5) 0.084(5) 0.096(5) -0.002(5) 0.038(5) -0.013(5)
C24A 0.109(5) 0.076(5) 0.097(5) -0.010(4) 0.037(5) -0.016(5)
C25A 0.104(6) 0.074(5) 0.095(5) -0.008(5) 0.038(5) -0.003(5)
C32A 0.056(4) 0.085(4) 0.067(4) -0.014(4) -0.009(4) -0.002(4)
C33A 0.065(4) 0.107(4) 0.072(4) -0.029(4) 0.006(4) -0.009(4)
C34A 0.069(6) 0.128(6) 0.084(5) -0.036(5) 0.009(5) -0.024(5)
C35A 0.065(5) 0.124(5) 0.087(5) -0.035(5) 0.001(5) -0.027(5)
C36A 0.077(4) 0.111(4) 0.099(5) -0.017(4) -0.014(4) -0.025(4)
C37A 0.069(5) 0.095(5) 0.091(5) -0.014(5) -0.017(4) -0.015(4)
C38A 0.054(4) 0.112(5) 0.088(4) -0.045(4) 0.020(4) -0.007(4)
C39A 0.065(3) 0.112(5) 0.099(4) -0.044(4) 0.024(3) 0.003(4)
C40A 0.053(3) 0.105(5) 0.123(5) -0.030(4) 0.031(4) -0.006(3)
C41A 0.043(4) 0.087(4) 0.118(5) -0.028(4) 0.024(4) -0.010(4)

loop_
_atom_type_symbol
_atom_type_description
_atom_type_scat_dispersion_real
_atom_type_scat_dispersion_imag
_atom_type_scat_source
C C 0.0033 0.0016 'International Tables Vol C Tables 4.2.6.8 and 6.1.1.4'
H H 0.0000 0.0000 'International Tables Vol C Tables 4.2.6.8 and 6.1.1.4'
N N 0.0061 0.0033 'International Tables Vol C Tables 4.2.6.8 and 6.1.1.4'
O O 0.0106 0.0060 'International Tables Vol C Tables 4.2.6.8 and 6.1.1.4'
Y Y -2.7962 3.5667 'International Tables Vol C Tables 4.2.6.8 and 6.1.1.4'

loop_
_geom_angle_atom_site_label_1
_geom_angle_atom_site_label_2
_geom_angle_atom_site_label_3
_geom_angle
_geom_angle_site_symmetry_1
_geom_angle_site_symmetry_3
_geom_angle_publ_flag
O1 Y1 N3 83.21(8) . . ?
N1 Y1 O1 90.43(7) . . ?
N1 Y1 N2 76.42(7) . . ?
N1 Y1 N3 145.96(8) . . ?
N2 Y1 O1 83.26(7) . . ?
N2 Y1 N3 69.64(8) . . ?
N4 Y1 O1 169.55(8) . . ?
N4 Y1 N1 97.85(8) . . ?
N4 Y1 N2 92.46(8) . . ?
N4 Y1 N3 86.37(9) . . ?
N4 Y1 N5 94.54(11) . . ?
N5 Y1 O1 89.42(11) . . ?
N5 Y1 N1 105.06(12) . . ?
N5 Y1 N2 172.56(11) . . ?
N5 Y1 N3 108.26(13) . . ?
N5A Y1 O1 75.6(5) . . ?
N5A Y1 N1 123.1(5) . . ?
N5A Y1 N2 150.8(6) . . ?
N5A Y1 N3 87.7(5) . . ?
N5A Y1 N4 104.7(4) . . ?
C38 O1 Y1 123.7(6) . . ?
C38 O1 C41 108.2(8) . . ?
C41 O1 Y1 127.3(9) . . ?
C38A O1 Y1 122.8(6) . . ?
C38A O1 C41A 109.5(7) . . ?
C41A O1 Y1 126.7(8) . . ?
O1 C38 H38A 110.4 . . ?
O1 C38 H38B 110.4 . . ?
O1 C38 C39 106.8(9) . . ?
H38A C38 H38B 108.6 . . ?
C39 C38 H38A 110.4 . . ?
C39 C38 H38B 110.4 . . ?
C38 C39 H39A 110.6 . . ?
C38 C39 H39B 110.6 . . ?
H39A C39 H39B 108.7 . . ?
C40 C39 C38 105.8(7) . . ?
C40 C39 H39A 110.6 . . ?
C40 C39 H39B 110.6 . . ?
C39 C40 H40A 110.3 . . ?
C39 C40 H40B 110.3 . . ?
C39 C40 C41 107.2(10) . . ?
H40A C40 H40B 108.5 . . ?
C41 C40 H40A 110.3 . . ?
C41 C40 H40B 110.3 . . ?
O1 C41 C40 105.2(12) . . ?
O1 C41 H41A 110.7 . . ?
O1 C41 H41B 110.7 . . ?
C40 C41 H41A 110.7 . . ?
C40 C41 H41B 110.7 . . ?
H41A C41 H41B 108.8 . . ?
C1 N1 Y1 110.57(14) . . ?
C13 N1 Y1 135.12(16) . . ?
C13 N1 C1 114.3(2) . . ?
C19 N2 Y1 129.17(19) . . ?
C19 N2 C20 114.1(4) . . ?
C19 N2 C20A 117.1(14) . . ?
C20 N2 Y1 116.1(4) . . ?
C20A N2 Y1 113.5(14) . . ?
C21 N3 Y1 101.6(2) . . ?
C21 N3 C25 108.2(4) . . ?
C22 N3 Y1 124.0(3) . . ?
C22 N3 C21 110.5(4) . . ?
C22 N3 C25 102.9(3) . . ?
C25 N3 Y1 109.1(3) . . ?
C21A N3 Y1 103.1(6) . . ?
C21A N3 C22A 91.2(10) . . ?
C22A N3 Y1 105.6(6) . . ?
C25A N3 Y1 122.5(8) . . ?
C25A N3 C21A 121.5(12) . . ?
C25A N3 C22A 107.5(9) . . ?
Y1 N4 H4 109.0 . . ?
C26 N4 Y1 142.0(2) . . ?
C26 N4 H4 109.0 . . ?
C2 C1 N1 119.7(2) . . ?
C2 C1 C6 120.0(2) . . ?
C6 C1 N1 120.3(2) . . ?
C1 C2 C7 123.0(2) . . ?
C3 C2 C1 118.6(3) . . ?
C3 C2 C7 118.4(3) . . ?
C2 C3 H3 119.1 . . ?
C4 C3 C2 121.8(3) . . ?
C4 C3 H3 119.1 . . ?
C3 C4 H4A 120.2 . . ?
C5 C4 C3 119.5(3) . . ?
C5 C4 H4A 120.2 . . ?
C4 C5 H5 119.1 . . ?
C4 C5 C6 121.9(3) . . ?
C6 C5 H5 119.1 . . ?
C1 C6 C10 122.5(3) . . ?
C5 C6 C1 118.2(3) . . ?
C5 C6 C10 119.2(3) . . ?
C2 C7 H7 107.7 . . ?
C2 C7 C8 112.4(2) . . ?
C2 C7 C9 111.6(2) . . ?
C8 C7 H7 107.7 . . ?
C9 C7 H7 107.7 . . ?
C9 C7 C8 109.5(2) . . ?
C7 C8 H8A 109.5 . . ?
C7 C8 H8B 109.5 . . ?
C7 C8 H8C 109.5 . . ?
H8A C8 H8B 109.5 . . ?
H8A C8 H8C 109.5 . . ?
H8B C8 H8C 109.5 . . ?
C7 C9 H9A 109.5 . . ?
C7 C9 H9B 109.5 . . ?
C7 C9 H9C 109.5 . . ?
H9A C9 H9B 109.5 . . ?
H9A C9 H9C 109.5 . . ?
H9B C9 H9C 109.5 . . ?
C6 C10 H10 109.5 . . ?
C6 C10 H10A 106.2 . . ?
C6 C10 C11 106.0(12) . . ?
C6 C10 C12 114(2) . . ?
C6 C10 C11A 113.7(9) . . ?
C6 C10 C12A 113.1(14) . . ?
C11 C10 H10 109.5 . . ?
C11 C10 C12 108.7(11) . . ?
C12 C10 H10 109.5 . . ?
C11A C10 H10A 106.2 . . ?
C11A C10 C12A 110.8(9) . . ?
C12A C10 H10A 106.2 . . ?
N1 C13 C14 122.8(2) . . ?
N1 C13 C18 121.8(2) . . ?
C14 C13 C18 115.5(2) . . ?
C13 C14 H14 118.3 . . ?
C15 C14 C13 123.5(3) . . ?
C15 C14 H14 118.3 . . ?
C14 C15 H15 119.6 . . ?
C14 C15 C16 120.8(3) . . ?
C16 C15 H15 119.6 . . ?
C15 C16 H16 121.0 . . ?
C17 C16 C15 118.1(3) . . ?
C17 C16 H16 121.0 . . ?
C16 C17 H17 118.4 . . ?
C16 C17 C18 123.3(3) . . ?
C18 C17 H17 118.4 . . ?
C17 C18 C13 118.9(3) . . ?
C17 C18 C19 115.1(2) . . ?
C19 C18 C13 125.8(2) . . ?
N2 C19 C18 129.6(2) . . ?
N2 C19 H19 115.2 . . ?
C18 C19 H19 115.2 . . ?
N4 C26 C27 123.5(3) . . ?
N4 C26 C31 120.3(3) . . ?
C27 C26 C31 116.2(3) . . ?
C26 C27 H27 119.1 . . ?
C28 C27 C26 121.7(3) . . ?
C28 C27 H27 119.1 . . ?
C27 C28 H28 119.4 . . ?
C29 C28 C27 121.2(3) . . ?
C29 C28 H28 119.4 . . ?
C28 C29 H29 120.9 . . ?
C28 C29 C30 118.2(3) . . ?
C30 C29 H29 120.9 . . ?
C29 C30 H30 119.0 . . ?
C29 C30 C31 121.9(3) . . ?
C31 C30 H30 119.0 . . ?
C26 C31 H31 119.6 . . ?
C30 C31 C26 120.7(3) . . ?
C30 C31 H31 119.6 . . ?
Y1 N5 H5A 103.6 . . ?
C32 N5 Y1 152.8(3) . . ?
C32 N5 H5A 103.6 . . ?
C10 C11 H11A 109.5 . . ?
C10 C11 H11B 109.5 . . ?
C10 C11 H11C 109.5 . . ?
H11A C11 H11B 109.5 . . ?
H11A C11 H11C 109.5 . . ?
H11B C11 H11C 109.5 . . ?
C10 C12 H12A 109.5 . . ?
C10 C12 H12B 109.5 . . ?
C10 C12 H12C 109.5 . . ?
H12A C12 H12B 109.5 . . ?
H12A C12 H12C 109.5 . . ?
H12B C12 H12C 109.5 . . ?
N2 C20 H20A 109.9 . . ?
N2 C20 H20B 109.9 . . ?
N2 C20 C21 109.0(6) . . ?
H20A C20 H20B 108.3 . . ?
C21 C20 H20A 109.9 . . ?
C21 C20 H20B 109.9 . . ?
N3 C21 C20 107.9(4) . . ?
N3 C21 H21A 110.1 . . ?
N3 C21 H21B 110.1 . . ?
C20 C21 H21A 110.1 . . ?
C20 C21 H21B 110.1 . . ?
H21A C21 H21B 108.4 . . ?
N3 C22 H22A 110.9 . . ?
N3 C22 H22B 110.9 . . ?
N3 C22 C23 104.4(4) . . ?
H22A C22 H22B 108.9 . . ?
C23 C22 H22A 110.9 . . ?
C23 C22 H22B 110.9 . . ?
C22 C23 H23A 110.4 . . ?
C22 C23 H23B 110.4 . . ?
H23A C23 H23B 108.6 . . ?
C24 C23 C22 106.6(5) . . ?
C24 C23 H23A 110.4 . . ?
C24 C23 H23B 110.4 . . ?
C23 C24 H24A 109.5 . . ?
C23 C24 H24B 109.5 . . ?
H24A C24 H24B 108.1 . . ?
C25 C24 C23 110.7(5) . . ?
C25 C24 H24A 109.5 . . ?
C25 C24 H24B 109.5 . . ?
N3 C25 H25A 110.1 . . ?
N3 C25 H25B 110.1 . . ?
C24 C25 N3 107.8(4) . . ?
C24 C25 H25A 110.1 . . ?
C24 C25 H25B 110.1 . . ?
H25A C25 H25B 108.5 . . ?
C33 C32 N5 118.9(3) . . ?
C33 C32 C37 120.0 . . ?
C37 C32 N5 121.0(3) . . ?
C32 C33 H33 120.0 . . ?
C32 C33 C34 120.0 . . ?
C34 C33 H33 120.0 . . ?
C33 C34 H34 120.0 . . ?
C35 C34 C33 120.0 . . ?
C35 C34 H34 120.0 . . ?
C34 C35 H35 120.0 . . ?
C34 C35 C36 120.0 . . ?
C36 C35 H35 120.0 . . ?
C35 C36 H36 120.0 . . ?
C37 C36 C35 120.0 . . ?
C37 C36 H36 120.0 . . ?
C32 C37 H37 120.0 . . ?
C36 C37 C32 120.0 . . ?
C36 C37 H37 120.0 . . ?
Y1 N5A H5AA 102.4 . . ?
C32A N5A Y1 155.2(16) . . ?
C32A N5A H5AA 102.4 . . ?
C10 C11A H11D 109.5 . . ?
C10 C11A H11E 109.5 . . ?
C10 C11A H11F 109.5 . . ?
H11D C11A H11E 109.5 . . ?
H11D C11A H11F 109.5 . . ?
H11E C11A H11F 109.5 . . ?
C10 C12A H12D 109.5 . . ?
C10 C12A H12E 109.5 . . ?
C10 C12A H12F 109.5 . . ?
H12D C12A H12E 109.5 . . ?
H12D C12A H12F 109.5 . . ?
H12E C12A H12F 109.5 . . ?
N2 C20A H20C 111.8 . . ?
N2 C20A H20D 111.8 . . ?
N2 C20A C21A 100.0(14) . . ?
H20C C20A H20D 109.5 . . ?
C21A C20A H20C 111.8 . . ?
C21A C20A H20D 111.8 . . ?
N3 C21A H21C 110.9 . . ?
N3 C21A H21D 110.9 . . ?
C20A C21A N3 104.2(19) . . ?
C20A C21A H21C 110.9 . . ?
C20A C21A H21D 110.9 . . ?
H21C C21A H21D 108.9 . . ?
N3 C22A H22C 112.9 . . ?
N3 C22A H22D 112.9 . . ?
H22C C22A H22D 110.3 . . ?
C23A C22A N3 94.0(10) . . ?
C23A C22A H22C 112.9 . . ?
C23A C22A H22D 112.9 . . ?
C22A C23A H23C 111.3 . . ?
C22A C23A H23D 111.3 . . ?
C22A C23A C24A 102.5(10) . . ?
H23C C23A H23D 109.2 . . ?
C24A C23A H23C 111.3 . . ?
C24A C23A H23D 111.3 . . ?
C23A C24A H24C 111.1 . . ?
C23A C24A H24D 111.1 . . ?
H24C C24A H24D 109.0 . . ?
C25A C24A C23A 103.4(11) . . ?
C25A C24A H24C 111.1 . . ?
C25A C24A H24D 111.1 . . ?
N3 C25A C24A 113.4(11) . . ?
N3 C25A H25C 108.9 . . ?
N3 C25A H25D 108.9 . . ?
C24A C25A H25C 108.9 . . ?
C24A C25A H25D 108.9 . . ?
H25C C25A H25D 107.7 . . ?
N5A C32A C33A 118.2(18) . . ?
N5A C32A C37A 121.7(18) . . ?
C33A C32A C37A 120.0 . . ?
C32A C33A H33A 120.0 . . ?
C34A C33A C32A 120.0 . . ?
C34A C33A H33A 120.0 . . ?
C33A C34A H34A 120.0 . . ?
C33A C34A C35A 120.0 . . ?
C35A C34A H34A 120.0 . . ?
C34A C35A H35A 120.0 . . ?
C36A C35A C34A 120.0 . . ?
C36A C35A H35A 120.0 . . ?
C35A C36A H36A 120.0 . . ?
C35A C36A C37A 120.0 . . ?
C37A C36A H36A 120.0 . . ?
C32A C37A H37A 120.0 . . ?
C36A C37A C32A 120.0 . . ?
C36A C37A H37A 120.0 . . ?
O1 C38A H38C 111.0 . . ?
O1 C38A H38D 111.0 . . ?
O1 C38A C39A 103.9(10) . . ?
H38C C38A H38D 109.0 . . ?
C39A C38A H38C 111.0 . . ?
C39A C38A H38D 111.0 . . ?
C38A C39A H39C 110.8 . . ?
C38A C39A H39D 110.8 . . ?
H39C C39A H39D 108.9 . . ?
C40A C39A C38A 104.9(10) . . ?
C40A C39A H39C 110.8 . . ?
C40A C39A H39D 110.8 . . ?
C39A C40A H40C 110.2 . . ?
C39A C40A H40D 110.2 . . ?
C39A C40A C41A 107.5(9) . . ?
H40C C40A H40D 108.5 . . ?
C41A C40A H40C 110.2 . . ?
C41A C40A H40D 110.2 . . ?
O1 C41A C40A 105.6(8) . . ?
O1 C41A H41C 110.6 . . ?
O1 C41A H41D 110.6 . . ?
C40A C41A H41C 110.6 . . ?
C40A C41A H41D 110.6 . . ?
H41C C41A H41D 108.8 . . ?

loop_
_geom_bond_atom_site_label_1
_geom_bond_atom_site_label_2
_geom_bond_distance
_geom_bond_site_symmetry_2
_geom_bond_publ_flag
Y1 O1 2.4655(19) . ?
Y1 N1 2.335(2) . ?
Y1 N2 2.435(2) . ?
Y1 N3 2.599(3) . ?
Y1 N4 2.238(2) . ?
Y1 N5 2.271(3) . ?
Y1 N5A 2.237(11) . ?
O1 C38 1.447(10) . ?
O1 C41 1.459(11) . ?
O1 C38A 1.451(10) . ?
O1 C41A 1.459(10) . ?
C38 H38A 0.9700 . ?
C38 H38B 0.9700 . ?
C38 C39 1.517(16) . ?
C39 H39A 0.9700 . ?
C39 H39B 0.9700 . ?
C39 C40 1.460(10) . ?
C40 H40A 0.9700 . ?
C40 H40B 0.9700 . ?
C40 C41 1.479(17) . ?
C41 H41A 0.9700 . ?
C41 H41B 0.9700 . ?
N1 C1 1.450(3) . ?
N1 C13 1.373(3) . ?
N2 C19 1.283(4) . ?
N2 C20 1.498(6) . ?
N2 C20A 1.508(16) . ?
N3 C21 1.498(5) . ?
N3 C22 1.460(6) . ?
N3 C25 1.573(6) . ?
N3 C21A 1.578(12) . ?
N3 C22A 1.604(18) . ?
N3 C25A 1.315(18) . ?
N4 H4 0.8600 . ?
N4 C26 1.382(3) . ?
C1 C2 1.410(4) . ?
C1 C6 1.413(4) . ?
C2 C3 1.392(4) . ?
C2 C7 1.513(4) . ?
C3 H3 0.9300 . ?
C3 C4 1.372(5) . ?
C4 H4A 0.9300 . ?
C4 C5 1.369(5) . ?
C5 H5 0.9300 . ?
C5 C6 1.398(4) . ?
C6 C10 1.518(4) . ?
C7 H7 0.9800 . ?
C7 C8 1.533(4) . ?
C7 C9 1.526(4) . ?
C8 H8A 0.9600 . ?
C8 H8B 0.9600 . ?
C8 H8C 0.9600 . ?
C9 H9A 0.9600 . ?
C9 H9B 0.9600 . ?
C9 H9C 0.9600 . ?
C10 H10 0.9800 . ?
C10 H10A 0.9800 . ?
C10 C11 1.542(9) . ?
C10 C12 1.548(9) . ?
C10 C11A 1.529(7) . ?
C10 C12A 1.542(8) . ?
C13 C14 1.411(4) . ?
C13 C18 1.441(3) . ?
C14 H14 0.9300 . ?
C14 C15 1.369(4) . ?
C15 H15 0.9300 . ?
C15 C16 1.390(4) . ?
C16 H16 0.9300 . ?
C16 C17 1.359(4) . ?
C17 H17 0.9300 . ?
C17 C18 1.416(4) . ?
C18 C19 1.426(4) . ?
C19 H19 0.9300 . ?
C26 C27 1.396(4) . ?
C26 C31 1.407(4) . ?
C27 H27 0.9300 . ?
C27 C28 1.383(4) . ?
C28 H28 0.9300 . ?
C28 C29 1.366(5) . ?
C29 H29 0.9300 . ?
C29 C30 1.370(5) . ?
C30 H30 0.9300 . ?
C30 C31 1.381(4) . ?
C31 H31 0.9300 . ?
N5 H5A 0.8600 . ?
N5 C32 1.400(4) . ?
C11 H11A 0.9600 . ?
C11 H11B 0.9600 . ?
C11 H11C 0.9600 . ?
C12 H12A 0.9600 . ?
C12 H12B 0.9600 . ?
C12 H12C 0.9600 . ?
C20 H20A 0.9700 . ?
C20 H20B 0.9700 . ?
C20 C21 1.536(11) . ?
C21 H21A 0.9700 . ?
C21 H21B 0.9700 . ?
C22 H22A 0.9700 . ?
C22 H22B 0.9700 . ?
C22 C23 1.499(7) . ?
C23 H23A 0.9700 . ?
C23 H23B 0.9700 . ?
C23 C24 1.448(7) . ?
C24 H24A 0.9700 . ?
C24 H24B 0.9700 . ?
C24 C25 1.337(7) . ?
C25 H25A 0.9700 . ?
C25 H25B 0.9700 . ?
C32 C33 1.3900 . ?
C32 C37 1.3900 . ?
C33 H33 0.9300 . ?
C33 C34 1.3900 . ?
C34 H34 0.9300 . ?
C34 C35 1.3900 . ?
C35 H35 0.9300 . ?
C35 C36 1.3900 . ?
C36 H36 0.9300 . ?
C36 C37 1.3900 . ?
C37 H37 0.9300 . ?
N5A H5AA 0.8600 . ?
N5A C32A 1.365(12) . ?
C11A H11D 0.9600 . ?
C11A H11E 0.9600 . ?
C11A H11F 0.9600 . ?
C12A H12D 0.9600 . ?
C12A H12E 0.9600 . ?
C12A H12F 0.9600 . ?
C20A H20C 0.9700 . ?
C20A H20D 0.9700 . ?
C20A C21A 1.539(19) . ?
C21A H21C 0.9700 . ?
C21A H21D 0.9700 . ?
C22A H22C 0.9700 . ?
C22A H22D 0.9700 . ?
C22A C23A 1.519(16) . ?
C23A H23C 0.9700 . ?
C23A H23D 0.9700 . ?
C23A C24A 1.526(15) . ?
C24A H24C 0.9700 . ?
C24A H24D 0.9700 . ?
C24A C25A 1.363(16) . ?
C25A H25C 0.9700 . ?
C25A H25D 0.9700 . ?
C32A C33A 1.3900 . ?
C32A C37A 1.3900 . ?
C33A H33A 0.9300 . ?
C33A C34A 1.3900 . ?
C34A H34A 0.9300 . ?
C34A C35A 1.3900 . ?
C35A H35A 0.9300 . ?
C35A C36A 1.3900 . ?
C36A H36A 0.9300 . ?
C36A C37A 1.3900 . ?
C37A H37A 0.9300 . ?
C38A H38C 0.9700 . ?
C38A H38D 0.9700 . ?
C38A C39A 1.522(17) . ?
C39A H39C 0.9700 . ?
C39A H39D 0.9700 . ?
C39A C40A 1.434(10) . ?
C40A H40C 0.9700 . ?
C40A H40D 0.9700 . ?
C40A C41A 1.482(14) . ?
C41A H41C 0.9700 . ?
C41A H41D 0.9700 . ?

loop_
_geom_torsion_atom_site_label_1
_geom_torsion_atom_site_label_2
_geom_torsion_atom_site_label_3
_geom_torsion_atom_site_label_4
_geom_torsion
_geom_torsion_site_symmetry_1
_geom_torsion_site_symmetry_2
_geom_torsion_site_symmetry_3
_geom_torsion_site_symmetry_4
_geom_torsion_publ_flag
Y1 O1 C38 C39 -156.2(16) . . . . ?
Y1 O1 C41 C40 144.8(14) . . . . ?
Y1 O1 C38A C39A 172.4(13) . . . . ?
Y1 O1 C41A C40A 170.3(14) . . . . ?
Y1 N1 C1 C2 98.7(2) . . . . ?
Y1 N1 C1 C6 -81.3(2) . . . . ?
Y1 N1 C13 C14 171.85(19) . . . . ?
Y1 N1 C13 C18 -8.7(4) . . . . ?
Y1 N2 C19 C18 5.9(4) . . . . ?
Y1 N2 C20 C21 -24.9(7) . . . . ?
Y1 N2 C20A C21A 57(3) . . . . ?
Y1 N3 C21 C20 -62.4(4) . . . . ?
Y1 N3 C22 C23 -97.4(5) . . . . ?
Y1 N3 C25 C24 113.1(5) . . . . ?
Y1 N3 C21A C20A 58.3(12) . . . . ?
Y1 N3 C22A C23A -166.3(11) . . . . ?
Y1 N3 C25A C24A 134.8(14) . . . . ?
Y1 N4 C26 C27 163.1(2) . . . . ?
Y1 N4 C26 C31 -15.5(5) . . . . ?
Y1 N5 C32 C33 -23.4(8) . . . . ?
Y1 N5 C32 C37 153.9(5) . . . . ?
Y1 N5A C32A C33A 35(4) . . . . ?
Y1 N5A C32A C37A -142(3) . . . . ?
O1 C38 C39 C40 3(3) . . . . ?
O1 C38A C39A C40A 29(3) . . . . ?
C38 O1 C41 C40 -25(4) . . . . ?
C38 C39 C40 C41 -18(3) . . . . ?
C39 C40 C41 O1 26(4) . . . . ?
C41 O1 C38 C39 14(4) . . . . ?
N1 C1 C2 C3 -179.9(2) . . . . ?
N1 C1 C2 C7 2.3(4) . . . . ?
N1 C1 C6 C5 179.0(3) . . . . ?
N1 C1 C6 C10 -4.9(4) . . . . ?
N1 C13 C14 C15 -178.7(3) . . . . ?
N1 C13 C18 C17 178.5(2) . . . . ?
N1 C13 C18 C19 -6.3(4) . . . . ?
N2 C20 C21 N3 61.3(6) . . . . ?
N2 C20A C21A N3 -77(2) . . . . ?
N3 C22 C23 C24 -25.3(8) . . . . ?
N3 C22A C23A C24A 40.7(17) . . . . ?
N4 C26 C27 C28 -176.0(3) . . . . ?
N4 C26 C31 C30 175.4(3) . . . . ?
C1 N1 C13 C14 -10.0(3) . . . . ?
C1 N1 C13 C18 169.4(2) . . . . ?
C1 C2 C3 C4 0.0(5) . . . . ?
C1 C2 C7 C8 -125.9(3) . . . . ?
C1 C2 C7 C9 110.7(3) . . . . ?
C1 C6 C10 C11 -107.9(14) . . . . ?
C1 C6 C10 C12 132.8(16) . . . . ?
C1 C6 C10 C11A -85.6(11) . . . . ?
C1 C6 C10 C12A 146.9(11) . . . . ?
C2 C1 C6 C5 -1.0(4) . . . . ?
C2 C1 C6 C10 175.1(3) . . . . ?
C2 C3 C4 C5 0.9(5) . . . . ?
C3 C2 C7 C8 56.3(4) . . . . ?
C3 C2 C7 C9 -67.1(3) . . . . ?
C3 C4 C5 C6 -1.9(6) . . . . ?
C4 C5 C6 C1 1.9(5) . . . . ?
C4 C5 C6 C10 -174.3(3) . . . . ?
C5 C6 C10 C11 68.2(14) . . . . ?
C5 C6 C10 C12 -51.1(16) . . . . ?
C5 C6 C10 C11A 90.4(12) . . . . ?
C5 C6 C10 C12A -37.1(12) . . . . ?
C6 C1 C2 C3 0.1(4) . . . . ?
C6 C1 C2 C7 -177.7(3) . . . . ?
C7 C2 C3 C4 177.9(3) . . . . ?
C13 N1 C1 C2 -79.9(3) . . . . ?
C13 N1 C1 C6 100.1(3) . . . . ?
C13 C14 C15 C16 -0.2(5) . . . . ?
C13 C18 C19 N2 7.4(5) . . . . ?
C14 C13 C18 C17 -2.0(4) . . . . ?
C14 C13 C18 C19 173.2(2) . . . . ?
C14 C15 C16 C17 -1.3(5) . . . . ?
C15 C16 C17 C18 1.0(5) . . . . ?
C16 C17 C18 C13 0.7(4) . . . . ?
C16 C17 C18 C19 -175.0(3) . . . . ?
C17 C18 C19 N2 -177.3(3) . . . . ?
C18 C13 C14 C15 1.8(4) . . . . ?
C19 N2 C20 C21 162.9(4) . . . . ?
C19 N2 C20A C21A -127.4(16) . . . . ?
C26 C27 C28 C29 -0.8(5) . . . . ?
C27 C26 C31 C30 -3.2(4) . . . . ?
C27 C28 C29 C30 -0.4(5) . . . . ?
C28 C29 C30 C31 -0.3(5) . . . . ?
C29 C30 C31 C26 2.2(5) . . . . ?
C31 C26 C27 C28 2.5(4) . . . . ?
N5 C32 C33 C34 177.4(4) . . . . ?
N5 C32 C37 C36 -177.3(4) . . . . ?
C20 N2 C19 C18 176.9(5) . . . . ?
C21 N3 C22 C23 141.9(5) . . . . ?
C21 N3 C25 C24 -137.2(6) . . . . ?
C22 N3 C21 C20 70.9(5) . . . . ?
C22 N3 C25 C24 -20.3(7) . . . . ?
C22 C23 C24 C25 12.6(9) . . . . ?
C23 C24 C25 N3 4.6(8) . . . . ?
C25 N3 C21 C20 -177.2(4) . . . . ?
C25 N3 C22 C23 26.7(6) . . . . ?
C32 C33 C34 C35 0.0 . . . . ?
C33 C32 C37 C36 0.0 . . . . ?
C33 C34 C35 C36 0.0 . . . . ?
C34 C35 C36 C37 0.0 . . . . ?
C35 C36 C37 C32 0.0 . . . . ?
C37 C32 C33 C34 0.0 . . . . ?
N5A C32A C33A C34A -178(2) . . . . ?
N5A C32A C37A C36A 178(2) . . . . ?
C20A N2 C19 C18 -169.4(17) . . . . ?
C21A N3 C22A C23A 89.7(14) . . . . ?
C21A N3 C25A C24A -90.3(19) . . . . ?
C22A N3 C21A C20A 164.6(13) . . . . ?
C22A N3 C25A C24A 12(2) . . . . ?
C22A C23A C24A C25A -38(2) . . . . ?
C23A C24A C25A N3 15(2) . . . . ?
C25A N3 C21A C20A -83.9(14) . . . . ?
C25A N3 C22A C23A -34.0(17) . . . . ?
C32A C33A C34A C35A 0.0 . . . . ?
C33A C32A C37A C36A 0.0 . . . . ?
C33A C34A C35A C36A 0.0 . . . . ?
C34A C35A C36A C37A 0.0 . . . . ?
C35A C36A C37A C32A 0.0 . . . . ?
C37A C32A C33A C34A 0.0 . . . . ?
C38A O1 C41A C40A 2(4) . . . . ?
C38A C39A C40A C41A -28(3) . . . . ?
C39A C40A C41A O1 17(4) . . . . ?
C41A O1 C38A C39A -18(4) . . . . ?
